data_4102575
loop_
_publ_author_name
'Steven G. Sethofer'
'Timo Mayer'
'F. Dean Toste'

_publ_section_title
;
 Gold(I)-Catalyzed Enantioselective Polycyclization Reactions
;
_journal_name_full 'Journal of the American Chemical Society'
_journal_page_first 8276
_journal_page_last 8277
_journal_paper_doi 10.1021/ja103544p
_journal_volume 132
_journal_year 2010
_chemical_formula_sum 'C70 H96 Au2 Cl2 O2 P2'
_chemical_formula_weight 1496.24
_chemical_name_common SGS5-4
_chemical_name_systematic
;
 toste09
;
_space_group.centring_type P

_space_group_IT_number 18
_space_group.IT_number 18

_symmetry_cell_setting orthorhombic
_symmetry_space_group_name_Hall 'P 2 2ab'
_symmetry_space_group_name_H-M 'P 21 21 2'
_atom_sites_solution_hydrogens geom
_atom_sites_solution_primary direct
_atom_sites_solution_secondary difmap
_audit_creation_method SHELXL-97
_cell_angle_alpha 90.00
_cell_angle_beta 90.00
_cell_angle_gamma 90.00
_cell_formula_units_Z 6
_cell_length_a 22.632(3)
_cell_length_b 38.947(5)
_cell_length_c 13.0122(16)
_cell_measurement_reflns_used 9770
_cell_measurement_temperature 143(2)
_cell_measurement_theta_max 24.81
_cell_measurement_theta_min 2.90
_cell_volume 11470(3)
_computing_cell_refinement 'Bruker SAINT'
_computing_data_collection 'Bruker APEX2'
_computing_data_reduction 'Bruker SAINT'
_computing_molecular_graphics ORTEP-32
_computing_publication_material WinGX
_computing_structure_refinement SHELXL-97
_computing_structure_solution SIR-2004
_diffrn_ambient_temperature 143(2)
_diffrn_detector_area_resol_mean 8.192
_diffrn_measured_fraction_theta_full 0.998
_diffrn_measured_fraction_theta_max 0.995
_diffrn_measurement_device_type 'Bruker SMART 1000 CCD'
_diffrn_measurement_method 'phi and omega scans'
_diffrn_radiation_monochromator graphite
_diffrn_radiation_source 'fine-focus sealed tube'
_diffrn_radiation_type MoK\a
_diffrn_radiation_wavelength 0.71073
_diffrn_reflns_av_R_equivalents 0.0344
_diffrn_reflns_av_sigmaI/netI 0.0314
_diffrn_reflns_limit_h_max 27
_diffrn_reflns_limit_h_min -27
_diffrn_reflns_limit_k_max 46
_diffrn_reflns_limit_k_min -36
_diffrn_reflns_limit_l_max 15
_diffrn_reflns_limit_l_min -14
_diffrn_reflns_number 118617
_diffrn_reflns_theta_full 25.00
_diffrn_reflns_theta_max 25.44
_diffrn_reflns_theta_min 2.39
_exptl_absorpt_coefficient_mu 3.981
_exptl_absorpt_correction_T_max 0.5866
_exptl_absorpt_correction_T_min 0.5509
_exptl_absorpt_correction_type multi-scan
_exptl_absorpt_process_details SADABS
_exptl_crystal_colour colorless
_exptl_crystal_density_diffrn 1.300
_exptl_crystal_density_method 'not measured'
_exptl_crystal_description prism
_exptl_crystal_F_000 4524
_exptl_crystal_size_max 0.17
_exptl_crystal_size_mid 0.15
_exptl_crystal_size_min 0.15
_refine_diff_density_max 1.061
_refine_diff_density_min -0.965
_refine_diff_density_rms 0.097
_refine_ls_abs_structure_details 'Flack H D (1983), Acta Cryst. A39, 876-881'
_refine_ls_abs_structure_Flack -0.009(4)
_refine_ls_extinction_method none
_refine_ls_goodness_of_fit_ref 1.050
_refine_ls_hydrogen_treatment constr
_refine_ls_matrix_type full
_refine_ls_number_parameters 1092
_refine_ls_number_reflns 21127
_refine_ls_number_restraints 0
_refine_ls_restrained_S_all 1.050
_refine_ls_R_factor_all 0.0415
_refine_ls_R_factor_gt 0.0326
_refine_ls_shift/su_max 0.383
_refine_ls_shift/su_mean 0.007
_refine_ls_structure_factor_coef Fsqd
_refine_ls_weighting_details 'calc w=1/[\s^2^(Fo^2^)+(0.0483P)^2^+11.8848P] where P=(Fo^2^+2Fc^2^)/3'
_refine_ls_weighting_scheme calc
_refine_ls_wR_factor_gt 0.0827
_refine_ls_wR_factor_ref 0.0869
_reflns_number_gt 18834
_reflns_number_total 21127
_reflns_threshold_expression >2sigma(I)
_cod_data_source_file ja103544p_si_003.cif
_cod_data_source_block toste09
_cod_depositor_comments
;
The following automatic conversions were performed:

'_space_group.centring_type' value 'primitive' was replaced with the
value 'P' as specified in the replacement file
'/home/antanas/src/cod-tools/trunk/data/replacement-values/replacement_values.lst'.

Automatic conversion script
Id: cif_fix_values 5642 2017-10-24 12:04:52Z antanas 
;
_cod_original_cell_volume 11469(2)
_cod_database_code 4102575

loop_
_symmetry_equiv_pos_as_xyz
'x, y, z'
'-x, -y, z'
'x+1/2, -y+1/2, -z'
'-x+1/2, y+1/2, -z'

loop_
_atom_site_label
_atom_site_type_symbol
_atom_site_fract_x
_atom_site_fract_y
_atom_site_fract_z
_atom_site_U_iso_or_equiv
_atom_site_adp_type
_atom_site_occupancy
_atom_site_symmetry_multiplicity
_atom_site_calc_flag
_atom_site_refinement_flags
C1 C 0.7713(2) 0.74621(17) 0.3076(4) 0.0357(14) Uani 1 1 d .
C2 C 0.7407(2) 0.71727(17) 0.2774(4) 0.0387(14) Uani 1 1 d .
H2 H 0.7493 0.7071 0.2127 0.046 Uiso 1 1 calc R
C3 C 0.6980(3) 0.70280(18) 0.3393(5) 0.0427(15) Uani 1 1 d .
C4 C 0.6866(3) 0.71885(18) 0.4338(5) 0.0461(15) Uani 1 1 d .
H4 H 0.6566 0.7097 0.4768 0.055 Uiso 1 1 calc R
C5 C 0.7178(3) 0.74770(18) 0.4669(4) 0.0452(15) Uani 1 1 d .
C6 C 0.7597(2) 0.76153(17) 0.4021(4) 0.0376(14) Uani 1 1 d .
H6 H 0.7807 0.7816 0.4221 0.045 Uiso 1 1 calc R
C7 C 0.6620(3) 0.6704(2) 0.3065(5) 0.0556(19) Uani 1 1 d .
C8 C 0.5989(4) 0.6813(3) 0.2855(8) 0.085(3) Uani 1 1 d .
H8A H 0.5982 0.6976 0.2283 0.127 Uiso 1 1 calc R
H8B H 0.5824 0.6922 0.3470 0.127 Uiso 1 1 calc R
H8C H 0.5752 0.6611 0.2677 0.127 Uiso 1 1 calc R
C9 C 0.6636(5) 0.6429(3) 0.3942(8) 0.099(4) Uani 1 1 d .
H9A H 0.6400 0.6229 0.3740 0.148 Uiso 1 1 calc R
H9B H 0.6473 0.6528 0.4574 0.148 Uiso 1 1 calc R
H9C H 0.7045 0.6357 0.4063 0.148 Uiso 1 1 calc R
C10 C 0.6889(5) 0.6532(3) 0.2121(8) 0.114(5) Uani 1 1 d .
H10A H 0.6665 0.6324 0.1955 0.172 Uiso 1 1 calc R
H10B H 0.7301 0.6471 0.2265 0.172 Uiso 1 1 calc R
H10C H 0.6875 0.6691 0.1538 0.172 Uiso 1 1 calc R
C11 C 0.7079(3) 0.7633(2) 0.5739(5) 0.0548(18) Uani 1 1 d .
C12 C 0.6555(7) 0.7472(4) 0.6302(9) 0.168(8) Uani 1 1 d .
H12A H 0.6615 0.7223 0.6358 0.252 Uiso 1 1 calc R
H12B H 0.6191 0.7517 0.5918 0.252 Uiso 1 1 calc R
H12C H 0.6524 0.7571 0.6991 0.252 Uiso 1 1 calc R
C13 C 0.6934(7) 0.8017(3) 0.5622(8) 0.127(5) Uani 1 1 d .
H13A H 0.6903 0.8122 0.6304 0.191 Uiso 1 1 calc R
H13B H 0.6558 0.8043 0.5257 0.191 Uiso 1 1 calc R
H13C H 0.7249 0.8130 0.5232 0.191 Uiso 1 1 calc R
C14 C 0.7617(6) 0.7577(5) 0.6365(8) 0.167(8) Uani 1 1 d .
H14A H 0.7664 0.7331 0.6501 0.251 Uiso 1 1 calc R
H14B H 0.7579 0.7701 0.7017 0.251 Uiso 1 1 calc R
H14C H 0.7963 0.7662 0.5991 0.251 Uiso 1 1 calc R
C15 C 0.8483(2) 0.80429(17) 0.2757(4) 0.0380(14) Uani 1 1 d .
C16 C 0.8188(3) 0.83417(18) 0.2547(5) 0.0447(16) Uani 1 1 d .
H16 H 0.7874 0.8342 0.2061 0.054 Uiso 1 1 calc R
C17 C 0.8342(3) 0.8642(2) 0.3036(6) 0.0537(18) Uani 1 1 d .
C18 C 0.8812(3) 0.8629(2) 0.3745(6) 0.0559(19) Uani 1 1 d .
H18 H 0.8923 0.8834 0.4089 0.067 Uiso 1 1 calc R
C19 C 0.9112(3) 0.8335(2) 0.3960(5) 0.0503(18) Uani 1 1 d .
C20 C 0.8949(3) 0.8040(2) 0.3447(5) 0.0452(16) Uani 1 1 d .
H20 H 0.9158 0.7832 0.3570 0.054 Uiso 1 1 calc R
C21 C 0.8028(4) 0.8987(2) 0.2832(8) 0.073(2) Uani 1 1 d .
C22 C 0.7495(7) 0.8949(3) 0.2125(17) 0.207(11) Uani 1 1 d .
H22A H 0.7246 0.9154 0.2177 0.310 Uiso 1 1 calc R
H22B H 0.7266 0.8746 0.2329 0.310 Uiso 1 1 calc R
H22C H 0.7630 0.8922 0.1414 0.310 Uiso 1 1 calc R
C23 C 0.7780(7) 0.9140(4) 0.3812(13) 0.174(8) Uani 1 1 d .
H23A H 0.8106 0.9200 0.4275 0.261 Uiso 1 1 calc R
H23B H 0.7522 0.8972 0.4148 0.261 Uiso 1 1 calc R
H23C H 0.7552 0.9347 0.3647 0.261 Uiso 1 1 calc R
C24 C 0.8445(6) 0.9253(3) 0.2390(15) 0.158(7) Uani 1 1 d .
H24A H 0.8614 0.9167 0.1747 0.238 Uiso 1 1 calc R
H24B H 0.8763 0.9299 0.2882 0.238 Uiso 1 1 calc R
H24C H 0.8227 0.9466 0.2254 0.238 Uiso 1 1 calc R
C25 C 0.9622(3) 0.8326(3) 0.4750(7) 0.075(3) Uani 1 1 d .
C26 C 0.9392(6) 0.8269(9) 0.5724(11) 0.34(2) Uani 1 1 d .
H26A H 0.9260 0.8030 0.5780 0.509 Uiso 1 1 calc R
H26B H 0.9056 0.8423 0.5840 0.509 Uiso 1 1 calc R
H26C H 0.9698 0.8314 0.6241 0.509 Uiso 1 1 calc R
C27 C 0.9922(8) 0.8655(4) 0.483(2) 0.283(17) Uani 1 1 d .
H27A H 0.9646 0.8828 0.5089 0.425 Uiso 1 1 calc R
H27B H 1.0064 0.8724 0.4147 0.425 Uiso 1 1 calc R
H27C H 1.0258 0.8634 0.5299 0.425 Uiso 1 1 calc R
C28 C 1.0088(5) 0.8092(4) 0.4400(12) 0.180(9) Uani 1 1 d .
H28A H 0.9985 0.7856 0.4592 0.270 Uiso 1 1 calc R
H28B H 1.0463 0.8156 0.4724 0.270 Uiso 1 1 calc R
H28C H 1.0126 0.8108 0.3652 0.270 Uiso 1 1 calc R
C29 C 0.8878(2) 0.73537(16) 0.2287(4) 0.0324(13) Uani 1 1 d .
C30 C 0.8972(3) 0.71993(17) 0.3250(5) 0.0420(15) Uani 1 1 d .
H30 H 0.8687 0.7222 0.3782 0.050 Uiso 1 1 calc R
C31 C 0.9489(3) 0.70132(19) 0.3414(5) 0.0511(17) Uani 1 1 d .
H31 H 0.9551 0.6906 0.4061 0.061 Uiso 1 1 calc R
C32 C 0.9911(3) 0.6980(2) 0.2662(5) 0.0498(17) Uani 1 1 d .
H32 H 1.0265 0.6857 0.2795 0.060 Uiso 1 1 calc R
C33 C 0.9817(2) 0.71282(18) 0.1713(5) 0.0421(15) Uani 1 1 d .
C34 C 0.9284(2) 0.73094(17) 0.1496(4) 0.0345(13) Uani 1 1 d .
C35 C 1.0720(3) 0.6907(3) 0.1050(7) 0.075(3) Uani 1 1 d .
H35A H 1.0969 0.7013 0.1579 0.113 Uiso 1 1 calc R
H35B H 1.0939 0.6896 0.0401 0.113 Uiso 1 1 calc R
H35C H 1.0609 0.6675 0.1265 0.113 Uiso 1 1 calc R
C36 C 0.8986(2) 0.72644(16) -0.0372(4) 0.0335(12) Uani 1 1 d .
C37 C 0.8874(3) 0.74242(17) -0.1310(5) 0.0407(15) Uani 1 1 d .
H37 H 0.8715 0.7295 -0.1863 0.049 Uiso 1 1 calc R
C38 C 0.8991(3) 0.77660(19) -0.1439(5) 0.0481(17) Uani 1 1 d .
H38 H 0.8911 0.7872 -0.2082 0.058 Uiso 1 1 calc R
C39 C 0.9224(3) 0.79596(18) -0.0650(6) 0.0488(16) Uani 1 1 d .
H39 H 0.9316 0.8195 -0.0754 0.059 Uiso 1 1 calc R
C40 C 0.9321(3) 0.78070(17) 0.0293(5) 0.0416(15) Uani 1 1 d .
C41 C 0.9199(2) 0.74570(15) 0.0459(4) 0.0319(12) Uani 1 1 d .
C42 C 0.9615(4) 0.83297(19) 0.1091(6) 0.063(2) Uani 1 1 d .
H42A H 0.9944 0.8381 0.0627 0.094 Uiso 1 1 calc R
H42B H 0.9705 0.8418 0.1779 0.094 Uiso 1 1 calc R
H42C H 0.9254 0.8439 0.0833 0.094 Uiso 1 1 calc R
C43 C 0.9611(2) 0.66387(17) -0.0788(5) 0.0413(15) Uani 1 1 d .
C44 C 0.9977(3) 0.6851(2) -0.1345(5) 0.0497(17) Uani 1 1 d .
H44 H 0.9870 0.7084 -0.1451 0.060 Uiso 1 1 calc R
C45 C 1.0508(3) 0.6726(2) -0.1759(7) 0.063(2) Uani 1 1 d .
C46 C 1.0634(3) 0.6390(2) -0.1589(8) 0.077(3) Uani 1 1 d .
H46 H 1.0988 0.6302 -0.1877 0.092 Uiso 1 1 calc R
C47 C 1.0288(3) 0.6170(2) -0.1034(8) 0.075(3) Uani 1 1 d .
C48 C 0.9762(3) 0.63103(19) -0.0628(7) 0.0591(19) Uani 1 1 d .
H48 H 0.9508 0.6168 -0.0231 0.071 Uiso 1 1 calc R
C49 C 1.0906(4) 0.6972(3) -0.2387(9) 0.097(4) Uani 1 1 d .
C50 C 1.0569(5) 0.7136(4) -0.3214(9) 0.116(5) Uani 1 1 d .
H50A H 1.0822 0.7301 -0.3577 0.174 Uiso 1 1 calc R
H50B H 1.0228 0.7257 -0.2922 0.174 Uiso 1 1 calc R
H50C H 1.0430 0.6961 -0.3698 0.174 Uiso 1 1 calc R
C51 C 1.1096(5) 0.7277(3) -0.1640(11) 0.121(5) Uani 1 1 d .
H51A H 1.1342 0.7186 -0.1083 0.182 Uiso 1 1 calc R
H51B H 1.0742 0.7385 -0.1349 0.182 Uiso 1 1 calc R
H51C H 1.1321 0.7448 -0.2029 0.182 Uiso 1 1 calc R
C52 C 1.1473(5) 0.6824(4) -0.2660(13) 0.153(7) Uani 1 1 d .
H52A H 1.1410 0.6627 -0.3119 0.230 Uiso 1 1 calc R
H52B H 1.1676 0.6747 -0.2036 0.230 Uiso 1 1 calc R
H52C H 1.1714 0.6996 -0.3011 0.230 Uiso 1 1 calc R
C53 C 1.0457(4) 0.5795(3) -0.0858(17) 0.153(7) Uani 1 1 d .
C54 C 1.0532(11) 0.5644(5) -0.1974(18) 0.246(12) Uani 1 1 d .
H54A H 1.0463 0.5396 -0.1960 0.369 Uiso 1 1 calc R
H54B H 1.0933 0.5690 -0.2221 0.369 Uiso 1 1 calc R
H54C H 1.0246 0.5753 -0.2436 0.369 Uiso 1 1 calc R
C55 C 0.9991(5) 0.5589(3) -0.0381(18) 0.197(10) Uani 1 1 d .
H55A H 1.0067 0.5345 -0.0512 0.295 Uiso 1 1 calc R
H55B H 0.9608 0.5653 -0.0675 0.295 Uiso 1 1 calc R
H55C H 0.9987 0.5631 0.0361 0.295 Uiso 1 1 calc R
C56 C 1.1031(5) 0.5780(3) -0.0284(15) 0.154(7) Uani 1 1 d .
H56A H 1.0989 0.5899 0.0376 0.232 Uiso 1 1 calc R
H56B H 1.1341 0.5893 -0.0691 0.232 Uiso 1 1 calc R
H56C H 1.1140 0.5540 -0.0163 0.232 Uiso 1 1 calc R
C57 C 0.8374(2) 0.66860(16) -0.1270(5) 0.0366(13) Uani 1 1 d .
C58 C 0.8556(3) 0.65934(16) -0.2261(4) 0.0380(14) Uani 1 1 d .
H58 H 0.8965 0.6588 -0.2423 0.046 Uiso 1 1 calc R
C59 C 0.8145(3) 0.65102(18) -0.3003(4) 0.0434(15) Uani 1 1 d .
C60 C 0.7549(3) 0.65194(19) -0.2735(5) 0.0466(16) Uani 1 1 d .
H60 H 0.7263 0.6463 -0.3241 0.056 Uiso 1 1 calc R
C61 C 0.7356(2) 0.66087(18) -0.1753(5) 0.0408(15) Uani 1 1 d .
C62 C 0.7776(3) 0.66901(17) -0.1027(5) 0.0403(14) Uani 1 1 d .
H62 H 0.7656 0.6750 -0.0351 0.048 Uiso 1 1 calc R
C63 C 0.8329(3) 0.6419(2) -0.4102(5) 0.0519(18) Uani 1 1 d .
C64 C 0.8159(4) 0.6716(2) -0.4800(6) 0.073(2) Uani 1 1 d .
H64A H 0.7732 0.6754 -0.4760 0.109 Uiso 1 1 calc R
H64B H 0.8269 0.6660 -0.5510 0.109 Uiso 1 1 calc R
H64C H 0.8367 0.6924 -0.4581 0.109 Uiso 1 1 calc R
C65 C 0.8005(5) 0.6093(2) -0.4488(6) 0.077(3) Uani 1 1 d .
H65A H 0.7578 0.6134 -0.4489 0.115 Uiso 1 1 calc R
H65B H 0.8096 0.5900 -0.4032 0.115 Uiso 1 1 calc R
H65C H 0.8137 0.6039 -0.5187 0.115 Uiso 1 1 calc R
C66 C 0.9011(4) 0.6354(3) -0.4180(6) 0.089(3) Uani 1 1 d .
H66A H 0.9112 0.6289 -0.4887 0.134 Uiso 1 1 calc R
H66B H 0.9123 0.6167 -0.3712 0.134 Uiso 1 1 calc R
H66C H 0.9225 0.6563 -0.3992 0.134 Uiso 1 1 calc R
C67 C 0.6701(3) 0.6600(2) -0.1433(5) 0.0532(19) Uani 1 1 d .
C68 C 0.6298(3) 0.6554(3) -0.2371(8) 0.102(4) Uani 1 1 d .
H68A H 0.6309 0.6314 -0.2595 0.152 Uiso 1 1 calc R
H68B H 0.6434 0.6702 -0.2931 0.152 Uiso 1 1 calc R
H68C H 0.5892 0.6616 -0.2186 0.152 Uiso 1 1 calc R
C69 C 0.6612(3) 0.6298(2) -0.0716(7) 0.068(2) Uani 1 1 d .
H69A H 0.6690 0.6084 -0.1087 0.101 Uiso 1 1 calc R
H69B H 0.6204 0.6297 -0.0463 0.101 Uiso 1 1 calc R
H69C H 0.6885 0.6317 -0.0133 0.101 Uiso 1 1 calc R
C70 C 0.6535(3) 0.6939(2) -0.0903(7) 0.074(3) Uani 1 1 d .
H70A H 0.6115 0.6934 -0.0719 0.111 Uiso 1 1 calc R
H70B H 0.6610 0.7131 -0.1371 0.111 Uiso 1 1 calc R
H70C H 0.6773 0.6967 -0.0280 0.111 Uiso 1 1 calc R
C71 C 0.3463(3) 0.52579(17) 1.1209(6) 0.0480(16) Uani 1 1 d .
C72 C 0.3337(3) 0.56019(18) 1.1161(6) 0.0520(17) Uani 1 1 d .
H72 H 0.3564 0.5742 1.0712 0.062 Uiso 1 1 calc R
C73 C 0.2898(3) 0.5753(2) 1.1734(7) 0.066(2) Uani 1 1 d .
C74 C 0.2577(3) 0.5538(3) 1.2363(7) 0.070(2) Uani 1 1 d .
H74 H 0.2268 0.5637 1.2756 0.084 Uiso 1 1 calc R
C75 C 0.2674(3) 0.5189(3) 1.2464(7) 0.066(2) Uani 1 1 d .
C76 C 0.3138(3) 0.5053(2) 1.1885(6) 0.060(2) Uani 1 1 d .
H76 H 0.3234 0.4817 1.1952 0.072 Uiso 1 1 calc R
C77 C 0.2767(4) 0.6138(2) 1.1689(9) 0.085(3) Uani 1 1 d .
C78 C 0.2178(5) 0.6210(4) 1.142(2) 0.267(16) Uani 1 1 d .
H78A H 0.2137 0.6202 1.0666 0.401 Uiso 1 1 calc R
H78B H 0.2072 0.6440 1.1661 0.401 Uiso 1 1 calc R
H78C H 0.1915 0.6040 1.1729 0.401 Uiso 1 1 calc R
C79 C 0.2883(14) 0.6293(6) 1.274(2) 0.32(2) Uani 1 1 d .
H79A H 0.2884 0.6544 1.2682 0.473 Uiso 1 1 calc R
H79B H 0.3268 0.6215 1.2991 0.473 Uiso 1 1 calc R
H79C H 0.2573 0.6221 1.3216 0.473 Uiso 1 1 calc R
C80 C 0.3223(7) 0.6328(4) 1.115(2) 0.244(15) Uani 1 1 d .
H80A H 0.3193 0.6283 1.0410 0.366 Uiso 1 1 calc R
H80B H 0.3612 0.6255 1.1397 0.366 Uiso 1 1 calc R
H80C H 0.3172 0.6574 1.1277 0.366 Uiso 1 1 calc R
C81 C 0.2280(5) 0.4958(3) 1.3147(7) 0.088(3) Uani 1 1 d .
C82 C 0.2509(6) 0.4583(3) 1.3218(9) 0.114(4) Uani 1 1 d .
H82A H 0.2233 0.4446 1.3629 0.171 Uiso 1 1 calc R
H82B H 0.2899 0.4581 1.3545 0.171 Uiso 1 1 calc R
H82C H 0.2539 0.4486 1.2526 0.171 Uiso 1 1 calc R
C83 C 0.1675(5) 0.4952(4) 1.2694(11) 0.144(6) Uani 1 1 d .
H83A H 0.1510 0.5184 1.2694 0.215 Uiso 1 1 calc R
H83B H 0.1421 0.4800 1.3104 0.215 Uiso 1 1 calc R
H83C H 0.1695 0.4866 1.1987 0.215 Uiso 1 1 calc R
C84 C 0.2283(6) 0.5123(3) 1.4251(9) 0.127(5) Uani 1 1 d .
H84A H 0.2091 0.5348 1.4226 0.190 Uiso 1 1 calc R
H84B H 0.2692 0.5149 1.4486 0.190 Uiso 1 1 calc R
H84C H 0.2069 0.4973 1.4728 0.190 Uiso 1 1 calc R
C85 C 0.3568(3) 0.48631(17) 0.9384(6) 0.0511(17) Uani 1 1 d .
C86 C 0.2984(3) 0.47796(19) 0.9514(7) 0.0592(19) Uani 1 1 d .
H86 H 0.2800 0.4821 1.0159 0.071 Uiso 1 1 calc R
C87 C 0.2656(3) 0.4636(2) 0.8718(7) 0.064(2) Uani 1 1 d .
C88 C 0.2922(3) 0.4582(2) 0.7786(7) 0.066(2) Uani 1 1 d .
H88 H 0.2700 0.4482 0.7243 0.079 Uiso 1 1 calc R
C89 C 0.3508(3) 0.46695(19) 0.7617(6) 0.0561(19) Uani 1 1 d .
C90 C 0.3830(3) 0.48041(18) 0.8416(6) 0.0545(19) Uani 1 1 d .
H90 H 0.4236 0.4858 0.8316 0.065 Uiso 1 1 calc R
C91 C 0.2004(3) 0.4553(3) 0.8904(10) 0.090(3) Uani 1 1 d .
C92 C 0.1726(4) 0.4362(4) 0.8105(12) 0.164(8) Uani 1 1 d .
H92A H 0.1375 0.4246 0.8379 0.246 Uiso 1 1 calc R
H92B H 0.2003 0.4190 0.7838 0.246 Uiso 1 1 calc R
H92C H 0.1608 0.4517 0.7550 0.246 Uiso 1 1 calc R
C93 C 0.1973(4) 0.4286(4) 0.9872(14) 0.154(7) Uani 1 1 d .
H93A H 0.1569 0.4199 0.9944 0.230 Uiso 1 1 calc R
H93B H 0.2089 0.4405 1.0504 0.230 Uiso 1 1 calc R
H93C H 0.2243 0.4093 0.9747 0.230 Uiso 1 1 calc R
C94 C 0.1699(4) 0.4856(3) 0.9288(10) 0.102(4) Uani 1 1 d .
H94A H 0.1813 0.5057 0.8876 0.153 Uiso 1 1 calc R
H94B H 0.1808 0.4895 1.0007 0.153 Uiso 1 1 calc R
H94C H 0.1271 0.4822 0.9238 0.153 Uiso 1 1 calc R
C95 C 0.3785(4) 0.4631(2) 0.6545(7) 0.073(2) Uani 1 1 d .
C96 C 0.4432(7) 0.4683(9) 0.6523(14) 0.286(18) Uani 1 1 d .
H96A H 0.4631 0.4462 0.6629 0.429 Uiso 1 1 calc R
H96B H 0.4546 0.4843 0.7070 0.429 Uiso 1 1 calc R
H96C H 0.4548 0.4778 0.5855 0.429 Uiso 1 1 calc R
C97 C 0.3610(11) 0.4336(5) 0.6006(16) 0.290(18) Uani 1 1 d .
H97A H 0.3959 0.4221 0.5722 0.435 Uiso 1 1 calc R
H97B H 0.3343 0.4401 0.5446 0.435 Uiso 1 1 calc R
H97C H 0.3405 0.4179 0.6476 0.435 Uiso 1 1 calc R
C98 C 0.360(2) 0.4901(6) 0.5925(15) 0.43(3) Uani 1 1 d .
H98A H 0.3701 0.4852 0.5208 0.643 Uiso 1 1 calc R
H98B H 0.3799 0.5113 0.6141 0.643 Uiso 1 1 calc R
H98C H 0.3172 0.4930 0.5990 0.643 Uiso 1 1 calc R
C99 C 0.4372(3) 0.47463(19) 1.1113(6) 0.0526(17) Uani 1 1 d .
C100 C 0.4159(3) 0.4408(2) 1.1130(8) 0.070(2) Uani 1 1 d .
H100 H 0.3832 0.4348 1.0708 0.084 Uiso 1 1 calc R
C101 C 0.4407(4) 0.4164(2) 1.1732(8) 0.082(3) Uani 1 1 d .
H101 H 0.4263 0.3935 1.1703 0.098 Uiso 1 1 calc R
C102 C 0.4867(4) 0.4244(2) 1.2387(8) 0.073(3) Uani 1 1 d .
H102 H 0.5022 0.4074 1.2839 0.088 Uiso 1 1 calc R
C103 C 0.5102(3) 0.4573(2) 1.2381(6) 0.0547(18) Uani 1 1 d .
C104 C 0.4864(3) 0.48246(18) 1.1723(6) 0.0474(16) Uani 1 1 d .
C105 C 0.5838(4) 0.4432(3) 1.3599(7) 0.085(3) Uani 1 1 d .
H10D H 0.5574 0.4366 1.4163 0.127 Uiso 1 1 calc R
H10E H 0.6204 0.4528 1.3881 0.127 Uiso 1 1 calc R
H10F H 0.5930 0.4229 1.3183 0.127 Uiso 1 1 calc R
O1 O 1.02005(18) 0.71087(14) 0.0911(3) 0.0547(13) Uani 1 1 d .
O2 O 0.9530(2) 0.79710(12) 0.1143(4) 0.0532(11) Uani 1 1 d .
O3 O 0.5555(2) 0.46821(15) 1.2975(4) 0.0655(15) Uani 1 1 d .
P1 P 0.82462(6) 0.76396(4) 0.21716(11) 0.0327(3) Uani 1 1 d .
P2 P 0.89090(6) 0.67996(4) -0.02893(11) 0.0331(3) Uani 1 1 d .
P3 P 0.40054(7) 0.50764(5) 1.03575(15) 0.0472(4) Uani 1 1 d .
Cl1 Cl 0.73202(7) 0.78062(5) -0.08431(12) 0.0548(5) Uani 1 1 d .
Cl2 Cl 0.85004(14) 0.62459(7) 0.26532(15) 0.0911(8) Uani 1 1 d .
Cl3 Cl 0.50902(10) 0.58826(6) 0.8778(3) 0.1131(12) Uani 1 1 d .
Au1 Au 0.781727(9) 0.771134(6) 0.064986(16) 0.03424(6) Uani 1 1 d .
Au2 Au 0.868914(12) 0.655078(7) 0.119961(18) 0.04506(7) Uani 1 1 d .
Au3 Au 0.457362(11) 0.546883(7) 0.96053(3) 0.05812(9) Uani 1 1 d .

loop_
_atom_site_aniso_label
_atom_site_aniso_U_11
_atom_site_aniso_U_22
_atom_site_aniso_U_33
_atom_site_aniso_U_23
_atom_site_aniso_U_13
_atom_site_aniso_U_12
C1 0.031(3) 0.050(4) 0.026(3) -0.005(3) -0.002(2) -0.009(3)
C2 0.038(3) 0.051(4) 0.027(3) -0.008(3) 0.002(2) -0.007(3)
C3 0.042(3) 0.052(4) 0.034(3) -0.009(3) 0.002(2) -0.008(3)
C4 0.045(3) 0.054(4) 0.040(3) -0.005(3) 0.012(3) -0.008(3)
C5 0.046(3) 0.057(4) 0.032(3) -0.005(3) 0.002(3) 0.000(3)
C6 0.035(3) 0.045(4) 0.033(3) -0.004(3) -0.002(2) -0.008(3)
C7 0.054(4) 0.066(5) 0.046(4) -0.011(4) 0.013(3) -0.022(4)
C8 0.064(5) 0.091(8) 0.100(7) -0.011(6) -0.019(5) -0.028(5)
C9 0.128(8) 0.085(8) 0.085(7) 0.008(6) -0.007(6) -0.061(7)
C10 0.129(8) 0.109(9) 0.105(8) -0.071(7) 0.072(7) -0.078(7)
C11 0.068(4) 0.062(5) 0.034(3) -0.013(3) 0.015(3) -0.007(4)
C12 0.218(15) 0.187(15) 0.099(9) -0.078(9) 0.112(10) -0.112(12)
C13 0.221(15) 0.097(9) 0.065(6) -0.027(6) 0.020(8) 0.022(9)
C14 0.166(12) 0.29(2) 0.048(6) -0.075(9) -0.046(6) 0.118(13)
C15 0.033(3) 0.045(4) 0.036(3) -0.004(3) 0.001(2) -0.009(3)
C16 0.036(3) 0.042(4) 0.056(4) 0.002(3) 0.000(3) -0.007(3)
C17 0.052(4) 0.049(5) 0.060(4) -0.003(4) 0.003(3) -0.010(3)
C18 0.049(4) 0.050(5) 0.069(5) -0.021(4) 0.001(3) -0.014(3)
C19 0.035(3) 0.062(5) 0.053(4) -0.020(3) -0.004(3) -0.004(3)
C20 0.034(3) 0.059(5) 0.042(3) -0.011(3) -0.005(2) -0.004(3)
C21 0.072(5) 0.033(5) 0.115(7) -0.004(5) -0.012(5) -0.002(4)
C22 0.181(14) 0.055(8) 0.38(3) -0.026(12) -0.167(18) 0.034(9)
C23 0.213(16) 0.120(12) 0.189(15) 0.038(11) 0.092(14) 0.105(12)
C24 0.117(10) 0.077(9) 0.28(2) 0.046(11) 0.071(12) -0.007(8)
C25 0.052(4) 0.095(7) 0.078(6) -0.044(5) -0.021(4) -0.004(4)
C26 0.092(9) 0.86(7) 0.067(8) 0.10(2) -0.029(7) -0.04(2)
C27 0.185(16) 0.121(13) 0.54(4) -0.075(19) -0.25(2) 0.000(12)
C28 0.090(8) 0.26(2) 0.193(14) -0.131(15) -0.088(9) 0.070(10)
C29 0.030(3) 0.036(4) 0.031(3) -0.003(2) -0.003(2) -0.005(2)
C30 0.042(3) 0.047(4) 0.036(3) 0.000(3) -0.003(2) -0.003(3)
C31 0.056(4) 0.053(5) 0.044(4) 0.012(3) -0.014(3) 0.000(3)
C32 0.036(3) 0.058(5) 0.055(4) 0.004(4) -0.009(3) 0.005(3)
C33 0.029(3) 0.049(4) 0.048(4) -0.009(3) -0.003(2) -0.003(3)
C34 0.027(2) 0.036(4) 0.041(3) -0.004(3) -0.004(2) -0.008(3)
C35 0.043(4) 0.112(8) 0.071(5) -0.004(5) 0.000(3) 0.035(4)
C36 0.026(2) 0.040(4) 0.035(3) 0.001(3) 0.004(2) 0.003(2)
C37 0.047(3) 0.044(4) 0.032(3) 0.005(3) 0.001(2) -0.004(3)
C38 0.061(4) 0.046(5) 0.037(3) 0.013(3) 0.005(3) 0.005(3)
C39 0.054(4) 0.034(4) 0.058(4) 0.005(3) 0.009(3) -0.006(3)
C40 0.039(3) 0.036(4) 0.050(4) -0.005(3) 0.004(3) -0.003(3)
C41 0.023(2) 0.037(3) 0.036(3) 0.001(3) 0.002(2) -0.004(2)
C42 0.080(5) 0.047(5) 0.061(5) -0.011(4) 0.000(4) -0.022(4)
C43 0.030(3) 0.046(4) 0.048(3) -0.004(3) 0.002(3) 0.006(3)
C44 0.040(3) 0.054(5) 0.055(4) -0.001(3) 0.015(3) 0.004(3)
C45 0.049(4) 0.060(6) 0.080(5) -0.004(4) 0.017(4) 0.007(4)
C46 0.038(4) 0.070(7) 0.122(8) -0.019(5) 0.015(4) 0.006(4)
C47 0.045(4) 0.061(6) 0.119(8) -0.003(5) -0.003(4) 0.013(4)
C48 0.036(3) 0.043(4) 0.099(6) 0.005(4) -0.004(4) -0.002(3)
C49 0.060(5) 0.128(10) 0.102(8) 0.031(7) 0.043(5) 0.004(6)
C50 0.077(7) 0.171(13) 0.100(8) 0.049(8) 0.018(6) -0.009(7)
C51 0.081(7) 0.116(11) 0.168(12) 0.037(10) 0.025(7) -0.034(7)
C52 0.074(7) 0.151(13) 0.235(17) 0.054(12) 0.069(9) 0.001(7)
C53 0.049(5) 0.056(7) 0.35(2) -0.014(11) 0.010(9) 0.016(5)
C54 0.32(3) 0.131(18) 0.28(3) -0.075(19) 0.03(2) 0.055(19)
C55 0.084(7) 0.039(6) 0.47(3) 0.044(12) -0.031(14) 0.000(5)
C56 0.094(8) 0.078(9) 0.29(2) 0.018(11) -0.051(11) 0.023(7)
C57 0.039(3) 0.036(4) 0.035(3) -0.003(3) 0.005(2) -0.005(3)
C58 0.044(3) 0.038(4) 0.032(3) -0.001(3) 0.009(2) -0.013(3)
C59 0.055(4) 0.045(4) 0.031(3) -0.001(3) -0.002(3) -0.004(3)
C60 0.046(3) 0.055(5) 0.039(3) 0.007(3) -0.010(3) -0.013(3)
C61 0.034(3) 0.046(4) 0.042(3) 0.003(3) -0.005(2) -0.006(3)
C62 0.039(3) 0.045(4) 0.036(3) -0.003(3) 0.000(2) -0.006(3)
C63 0.067(4) 0.061(5) 0.028(3) -0.008(3) 0.003(3) -0.002(4)
C64 0.119(7) 0.054(5) 0.045(4) 0.006(4) 0.011(4) -0.008(5)
C65 0.129(7) 0.058(5) 0.043(4) -0.011(4) 0.011(4) -0.016(5)
C66 0.088(6) 0.133(10) 0.047(5) -0.027(5) 0.022(4) 0.006(6)
C67 0.032(3) 0.078(6) 0.050(4) 0.003(4) -0.002(3) -0.010(3)
C68 0.045(4) 0.169(11) 0.091(7) 0.015(7) -0.017(4) -0.040(6)
C69 0.055(4) 0.073(6) 0.075(5) -0.013(5) 0.022(4) -0.027(4)
C70 0.037(3) 0.082(7) 0.103(7) -0.001(5) 0.014(4) 0.008(4)
C71 0.045(3) 0.031(4) 0.068(4) 0.000(3) -0.012(3) -0.009(3)
C72 0.042(3) 0.036(4) 0.077(5) -0.001(4) 0.001(3) -0.009(3)
C73 0.058(4) 0.051(5) 0.089(6) -0.011(4) 0.005(4) -0.004(4)
C74 0.058(4) 0.074(7) 0.078(6) -0.016(5) 0.000(4) -0.009(4)
C75 0.056(4) 0.075(7) 0.066(5) -0.002(4) -0.001(4) -0.016(4)
C76 0.062(4) 0.040(5) 0.077(5) 0.001(4) -0.016(4) -0.012(4)
C77 0.079(6) 0.041(5) 0.134(9) -0.011(5) 0.027(6) 0.001(4)
C78 0.079(8) 0.087(11) 0.64(5) 0.074(19) -0.117(17) 0.004(7)
C79 0.42(4) 0.16(2) 0.37(4) -0.15(2) -0.21(4) 0.12(3)
C80 0.142(13) 0.061(10) 0.53(5) 0.027(18) 0.12(2) 0.009(9)
C81 0.094(7) 0.095(8) 0.076(6) 0.005(5) 0.019(5) -0.023(6)
C82 0.159(11) 0.078(9) 0.106(8) 0.027(7) 0.029(8) -0.041(8)
C83 0.096(8) 0.189(16) 0.146(12) 0.008(11) 0.039(8) -0.065(9)
C84 0.170(12) 0.124(11) 0.086(7) -0.011(7) 0.041(8) -0.032(9)
C85 0.037(3) 0.033(4) 0.083(5) 0.002(4) -0.005(3) -0.004(3)
C86 0.051(4) 0.044(4) 0.083(5) -0.012(4) -0.003(4) -0.001(3)
C87 0.041(3) 0.057(5) 0.093(6) -0.032(5) -0.009(4) 0.006(3)
C88 0.052(4) 0.056(5) 0.088(6) -0.020(4) -0.018(4) 0.010(4)
C89 0.061(4) 0.032(4) 0.075(5) 0.002(4) -0.009(4) 0.003(3)
C90 0.049(4) 0.031(4) 0.084(5) 0.004(4) -0.009(4) 0.000(3)
C91 0.041(4) 0.092(8) 0.138(9) -0.055(7) 0.003(5) -0.009(4)
C92 0.054(6) 0.214(17) 0.225(16) -0.143(14) 0.023(8) -0.038(8)
C93 0.050(5) 0.126(12) 0.28(2) -0.043(13) 0.030(9) -0.026(6)
C94 0.048(4) 0.096(8) 0.161(11) -0.048(8) 0.007(6) 0.010(5)
C95 0.079(6) 0.055(6) 0.084(6) -0.003(4) -0.007(5) -0.007(4)
C96 0.130(13) 0.61(6) 0.118(13) -0.10(2) 0.046(11) -0.07(2)
C97 0.41(3) 0.22(2) 0.24(2) -0.150(19) 0.22(2) -0.20(2)
C98 0.90(8) 0.24(3) 0.146(17) 0.104(18) 0.26(3) 0.32(4)
C99 0.045(3) 0.039(4) 0.074(5) 0.002(4) -0.005(3) -0.004(3)
C100 0.054(4) 0.050(5) 0.105(6) 0.015(5) -0.013(4) -0.024(4)
C101 0.063(5) 0.043(5) 0.139(8) 0.036(5) -0.031(5) -0.018(4)
C102 0.068(5) 0.044(5) 0.109(7) 0.031(5) -0.013(5) -0.011(4)
C103 0.042(3) 0.052(5) 0.070(5) 0.009(4) -0.001(3) -0.006(3)
C104 0.037(3) 0.037(4) 0.068(4) 0.002(3) 0.008(3) -0.005(3)
C105 0.065(5) 0.110(9) 0.079(6) 0.024(6) -0.016(4) -0.013(5)
O1 0.032(2) 0.076(4) 0.056(3) 0.000(2) 0.0047(18) 0.007(2)
O2 0.069(3) 0.031(3) 0.060(3) -0.001(2) 0.002(3) -0.015(2)
O3 0.054(3) 0.067(4) 0.075(4) 0.018(3) -0.010(2) -0.005(3)
P1 0.0276(6) 0.0416(10) 0.0289(7) -0.0034(6) -0.0003(5) -0.0051(6)
P2 0.0323(7) 0.0371(9) 0.0299(7) 0.0009(6) 0.0021(5) -0.0057(6)
P3 0.0381(8) 0.0300(9) 0.0735(12) 0.0026(8) -0.0062(8) -0.0081(7)
Cl1 0.0534(9) 0.0731(13) 0.0379(8) 0.0044(8) -0.0127(6) -0.0039(8)
Cl2 0.154(2) 0.0779(17) 0.0416(10) 0.0145(10) 0.0133(12) -0.0322(16)
Cl3 0.0586(12) 0.0498(14) 0.231(3) 0.0539(19) 0.0262(16) -0.0039(10)
Au1 0.03137(9) 0.04182(14) 0.02955(10) -0.00195(10) -0.00105(8) -0.00314(9)
Au2 0.05915(15) 0.04462(16) 0.03141(12) 0.00220(11) 0.00176(11) -0.01406(12)
Au3 0.04010(12) 0.03243(15) 0.1018(2) 0.01055(15) -0.00033(14) -0.00677(11)

loop_
_atom_type_symbol
_atom_type_description
_atom_type_scat_dispersion_real
_atom_type_scat_dispersion_imag
_atom_type_scat_source
C C 0.0033 0.0016 'International Tables Vol C Tables 4.2.6.8 and 6.1.1.4'
H H 0.0000 0.0000 'International Tables Vol C Tables 4.2.6.8 and 6.1.1.4'
O O 0.0106 0.0060 'International Tables Vol C Tables 4.2.6.8 and 6.1.1.4'
P P 0.1023 0.0942 'International Tables Vol C Tables 4.2.6.8 and 6.1.1.4'
Cl Cl 0.1484 0.1585 'International Tables Vol C Tables 4.2.6.8 and 6.1.1.4'
Au Au -2.0133 8.8022 'International Tables Vol C Tables 4.2.6.8 and 6.1.1.4'

loop_
_geom_angle_atom_site_label_1
_geom_angle_atom_site_label_2
_geom_angle_atom_site_label_3
_geom_angle
_geom_angle_site_symmetry_3
C2 C1 C6 120.4(5) .
C2 C1 P1 117.3(4) .
C6 C1 P1 122.2(5) .
C3 C2 C1 121.3(5) .
C3 C2 H2 119.4 .
C1 C2 H2 119.3 .
C2 C3 C4 117.3(6) .
C2 C3 C7 122.5(5) .
C4 C3 C7 120.2(5) .
C5 C4 C3 122.5(6) .
C5 C4 H4 118.7 .
C3 C4 H4 118.8 .
C6 C5 C4 118.3(5) .
C6 C5 C11 120.0(6) .
C4 C5 C11 121.7(6) .
C5 C6 C1 120.2(6) .
C5 C6 H6 119.9 .
C1 C6 H6 119.9 .
C8 C7 C10 110.8(8) .
C8 C7 C3 108.3(7) .
C10 C7 C3 111.4(6) .
C8 C7 C9 110.2(7) .
C10 C7 C9 106.1(9) .
C3 C7 C9 110.0(6) .
C7 C8 H8A 109.5 .
C7 C8 H8B 109.5 .
H8A C8 H8B 109.5 .
C7 C8 H8C 109.5 .
H8A C8 H8C 109.5 .
H8B C8 H8C 109.5 .
C7 C9 H9A 109.5 .
C7 C9 H9B 109.5 .
H9A C9 H9B 109.5 .
C7 C9 H9C 109.5 .
H9A C9 H9C 109.5 .
H9B C9 H9C 109.5 .
C7 C10 H10A 109.5 .
C7 C10 H10B 109.5 .
H10A C10 H10B 109.5 .
C7 C10 H10C 109.5 .
H10A C10 H10C 109.5 .
H10B C10 H10C 109.5 .
C14 C11 C12 108.2(11) .
C14 C11 C5 108.8(6) .
C12 C11 C5 112.7(7) .
C14 C11 C13 111.9(10) .
C12 C11 C13 106.3(9) .
C5 C11 C13 109.0(6) .
C11 C12 H12A 109.5 .
C11 C12 H12B 109.5 .
H12A C12 H12B 109.5 .
C11 C12 H12C 109.5 .
H12A C12 H12C 109.5 .
H12B C12 H12C 109.5 .
C11 C13 H13A 109.5 .
C11 C13 H13B 109.5 .
H13A C13 H13B 109.5 .
C11 C13 H13C 109.4 .
H13A C13 H13C 109.5 .
H13B C13 H13C 109.5 .
C11 C14 H14A 109.5 .
C11 C14 H14B 109.5 .
H14A C14 H14B 109.5 .
C11 C14 H14C 109.5 .
H14A C14 H14C 109.5 .
H14B C14 H14C 109.5 .
C16 C15 C20 120.6(6) .
C16 C15 P1 120.2(5) .
C20 C15 P1 119.1(5) .
C15 C16 C17 120.3(6) .
C15 C16 H16 119.8 .
C17 C16 H16 119.8 .
C16 C17 C18 117.7(7) .
C16 C17 C21 122.9(7) .
C18 C17 C21 119.4(7) .
C19 C18 C17 122.8(7) .
C19 C18 H18 118.6 .
C17 C18 H18 118.6 .
C18 C19 C20 117.9(6) .
C18 C19 C25 122.1(7) .
C20 C19 C25 120.0(7) .
C19 C20 C15 120.6(7) .
C19 C20 H20 119.7 .
C15 C20 H20 119.7 .
C24 C21 C23 106.3(11) .
C24 C21 C22 109.3(12) .
C23 C21 C22 104.7(12) .
C24 C21 C17 112.0(8) .
C23 C21 C17 111.7(9) .
C22 C21 C17 112.5(8) .
C21 C22 H22A 109.5 .
C21 C22 H22B 109.5 .
H22A C22 H22B 109.5 .
C21 C22 H22C 109.4 .
H22A C22 H22C 109.5 .
H22B C22 H22C 109.5 .
C21 C23 H23A 109.5 .
C21 C23 H23B 109.5 .
H23A C23 H23B 109.5 .
C21 C23 H23C 109.5 .
H23A C23 H23C 109.5 .
H23B C23 H23C 109.5 .
C21 C24 H24A 109.5 .
C21 C24 H24B 109.5 .
H24A C24 H24B 109.5 .
C21 C24 H24C 109.5 .
H24A C24 H24C 109.5 .
H24B C24 H24C 109.5 .
C26 C25 C27 104.6(17) .
C26 C25 C28 117.0(16) .
C27 C25 C28 103.5(12) .
C26 C25 C19 109.4(8) .
C27 C25 C19 111.9(10) .
C28 C25 C19 110.2(7) .
C25 C26 H26A 109.4 .
C25 C26 H26B 109.5 .
H26A C26 H26B 109.5 .
C25 C26 H26C 109.5 .
H26A C26 H26C 109.5 .
H26B C26 H26C 109.5 .
C25 C27 H27A 109.5 .
C25 C27 H27B 109.5 .
H27A C27 H27B 109.5 .
C25 C27 H27C 109.5 .
H27A C27 H27C 109.5 .
H27B C27 H27C 109.5 .
C25 C28 H28A 109.5 .
C25 C28 H28B 109.5 .
H28A C28 H28B 109.5 .
C25 C28 H28C 109.4 .
H28A C28 H28C 109.5 .
H28B C28 H28C 109.5 .
C34 C29 C30 120.4(5) .
C34 C29 P1 122.3(4) .
C30 C29 P1 117.1(4) .
C31 C30 C29 119.1(6) .
C31 C30 H30 120.5 .
C29 C30 H30 120.4 .
C32 C31 C30 121.6(6) .
C32 C31 H31 119.2 .
C30 C31 H31 119.2 .
C31 C32 C33 119.4(6) .
C31 C32 H32 120.3 .
C33 C32 H32 120.3 .
O1 C33 C32 124.4(6) .
O1 C33 C34 114.5(6) .
C32 C33 C34 121.0(6) .
C29 C34 C33 118.3(5) .
C29 C34 C41 122.7(5) .
C33 C34 C41 118.9(5) .
O1 C35 H35A 109.5 .
O1 C35 H35B 109.5 .
H35A C35 H35B 109.5 .
O1 C35 H35C 109.5 .
H35A C35 H35C 109.5 .
H35B C35 H35C 109.5 .
C37 C36 C41 119.9(6) .
C37 C36 P2 118.6(5) .
C41 C36 P2 121.3(4) .
C38 C37 C36 120.5(6) .
C38 C37 H37 119.8 .
C36 C37 H37 119.8 .
C37 C38 C39 121.0(6) .
C37 C38 H38 119.5 .
C39 C38 H38 119.5 .
C38 C39 C40 119.2(6) .
C38 C39 H39 120.4 .
C40 C39 H39 120.4 .
O2 C40 C39 125.1(6) .
O2 C40 C41 113.5(5) .
C39 C40 C41 121.4(6) .
C36 C41 C40 117.9(5) .
C36 C41 C34 122.7(5) .
C40 C41 C34 119.4(5) .
O2 C42 H42A 109.5 .
O2 C42 H42B 109.5 .
H42A C42 H42B 109.5 .
O2 C42 H42C 109.5 .
H42A C42 H42C 109.5 .
H42B C42 H42C 109.5 .
C48 C43 C44 120.1(6) .
C48 C43 P2 119.6(5) .
C44 C43 P2 120.3(5) .
C43 C44 C45 120.7(7) .
C43 C44 H44 119.7 .
C45 C44 H44 119.7 .
C46 C45 C44 116.8(7) .
C46 C45 C49 124.1(7) .
C44 C45 C49 119.0(8) .
C45 C46 C47 124.8(7) .
C45 C46 H46 117.6 .
C47 C46 H46 117.6 .
C46 C47 C48 115.8(8) .
C46 C47 C53 122.5(9) .
C48 C47 C53 121.7(9) .
C43 C48 C47 121.8(7) .
C43 C48 H48 119.1 .
C47 C48 H48 119.1 .
C52 C49 C50 117.0(11) .
C52 C49 C45 113.4(10) .
C50 C49 C45 110.8(8) .
C52 C49 C51 102.0(11) .
C50 C49 C51 105.2(11) .
C45 C49 C51 107.3(8) .
C49 C50 H50A 109.5 .
C49 C50 H50B 109.5 .
H50A C50 H50B 109.5 .
C49 C50 H50C 109.5 .
H50A C50 H50C 109.5 .
H50B C50 H50C 109.5 .
C49 C51 H51A 109.5 .
C49 C51 H51B 109.5 .
H51A C51 H51B 109.5 .
C49 C51 H51C 109.5 .
H51A C51 H51C 109.5 .
H51B C51 H51C 109.5 .
C49 C52 H52A 109.5 .
C49 C52 H52B 109.5 .
H52A C52 H52B 109.5 .
C49 C52 H52C 109.5 .
H52A C52 H52C 109.5 .
H52B C52 H52C 109.5 .
C55 C53 C56 113.1(16) .
C55 C53 C47 114.1(9) .
C56 C53 C47 109.1(10) .
C55 C53 C54 105.3(15) .
C56 C53 C54 110.6(14) .
C47 C53 C54 104.2(15) .
C53 C54 H54A 109.5 .
C53 C54 H54B 109.5 .
H54A C54 H54B 109.5 .
C53 C54 H54C 109.5 .
H54A C54 H54C 109.5 .
H54B C54 H54C 109.5 .
C53 C55 H55A 109.5 .
C53 C55 H55B 109.5 .
H55A C55 H55B 109.5 .
C53 C55 H55C 109.5 .
H55A C55 H55C 109.5 .
H55B C55 H55C 109.5 .
C53 C56 H56A 109.5 .
C53 C56 H56B 109.5 .
H56A C56 H56B 109.5 .
C53 C56 H56C 109.5 .
H56A C56 H56C 109.5 .
H56B C56 H56C 109.5 .
C62 C57 C58 119.9(5) .
C62 C57 P2 119.1(5) .
C58 C57 P2 120.9(4) .
C59 C58 C57 120.4(5) .
C59 C58 H58 119.8 .
C57 C58 H58 119.8 .
C58 C59 C60 118.1(5) .
C58 C59 C63 121.7(6) .
C60 C59 C63 120.2(6) .
C61 C60 C59 122.6(5) .
C61 C60 H60 118.7 .
C59 C60 H60 118.7 .
C62 C61 C60 118.0(5) .
C62 C61 C67 118.9(6) .
C60 C61 C67 123.0(5) .
C61 C62 C57 120.9(6) .
C61 C62 H62 119.6 .
C57 C62 H62 119.6 .
C64 C63 C59 108.4(6) .
C64 C63 C65 108.0(6) .
C59 C63 C65 111.4(6) .
C64 C63 C66 109.5(7) .
C59 C63 C66 111.5(6) .
C65 C63 C66 108.1(7) .
C63 C64 H64A 109.5 .
C63 C64 H64B 109.5 .
H64A C64 H64B 109.5 .
C63 C64 H64C 109.5 .
H64A C64 H64C 109.5 .
H64B C64 H64C 109.5 .
C63 C65 H65A 109.5 .
C63 C65 H65B 109.5 .
H65A C65 H65B 109.5 .
C63 C65 H65C 109.5 .
H65A C65 H65C 109.5 .
H65B C65 H65C 109.5 .
C63 C66 H66A 109.5 .
C63 C66 H66B 109.5 .
H66A C66 H66B 109.5 .
C63 C66 H66C 109.5 .
H66A C66 H66C 109.5 .
H66B C66 H66C 109.5 .
C69 C67 C70 110.9(6) .
C69 C67 C68 108.6(7) .
C70 C67 C68 108.2(8) .
C69 C67 C61 108.1(6) .
C70 C67 C61 109.8(6) .
C68 C67 C61 111.1(6) .
C67 C68 H68A 109.5 .
C67 C68 H68B 109.5 .
H68A C68 H68B 109.5 .
C67 C68 H68C 109.5 .
H68A C68 H68C 109.5 .
H68B C68 H68C 109.5 .
C67 C69 H69A 109.5 .
C67 C69 H69B 109.5 .
H69A C69 H69B 109.5 .
C67 C69 H69C 109.5 .
H69A C69 H69C 109.5 .
H69B C69 H69C 109.5 .
C67 C70 H70A 109.5 .
C67 C70 H70B 109.5 .
H70A C70 H70B 109.5 .
C67 C70 H70C 109.5 .
H70A C70 H70C 109.5 .
H70B C70 H70C 109.5 .
C72 C71 C76 118.6(7) .
C72 C71 P3 119.8(6) .
C76 C71 P3 121.5(6) .
C71 C72 C73 122.9(7) .
C71 C72 H72 118.5 .
C73 C72 H72 118.5 .
C72 C73 C74 116.3(8) .
C72 C73 C77 122.6(8) .
C74 C73 C77 121.1(8) .
C73 C74 C75 124.8(8) .
C73 C74 H74 117.6 .
C75 C74 H74 117.6 .
C74 C75 C76 116.1(8) .
C74 C75 C81 122.3(8) .
C76 C75 C81 121.5(9) .
C71 C76 C75 121.2(8) .
C71 C76 H76 119.4 .
C75 C76 H76 119.4 .
C78 C77 C80 116.7(15) .
C78 C77 C73 113.0(9) .
C80 C77 C73 112.4(9) .
C78 C77 C79 108.1(17) .
C80 C77 C79 96.2(17) .
C73 C77 C79 108.9(12) .
C77 C78 H78A 109.4 .
C77 C78 H78B 109.5 .
H78A C78 H78B 109.5 .
C77 C78 H78C 109.5 .
H78A C78 H78C 109.5 .
H78B C78 H78C 109.5 .
C77 C79 H79A 109.7 .
C77 C79 H79B 109.6 .
H79A C79 H79B 109.4 .
C77 C79 H79C 109.5 .
H79A C79 H79C 109.4 .
H79B C79 H79C 109.4 .
C77 C80 H80A 109.5 .
C77 C80 H80B 109.4 .
H80A C80 H80B 109.5 .
C77 C80 H80C 109.5 .
H80A C80 H80C 109.5 .
H80B C80 H80C 109.5 .
C83 C81 C75 108.2(9) .
C83 C81 C82 108.3(11) .
C75 C81 C82 112.8(9) .
C83 C81 C84 111.9(10) .
C75 C81 C84 106.5(9) .
C82 C81 C84 109.1(10) .
C81 C82 H82A 109.5 .
C81 C82 H82B 109.5 .
H82A C82 H82B 109.5 .
C81 C82 H82C 109.5 .
H82A C82 H82C 109.5 .
H82B C82 H82C 109.5 .
C81 C83 H83A 109.5 .
C81 C83 H83B 109.5 .
H83A C83 H83B 109.5 .
C81 C83 H83C 109.5 .
H83A C83 H83C 109.5 .
H83B C83 H83C 109.5 .
C81 C84 H84A 109.5 .
C81 C84 H84B 109.5 .
H84A C84 H84B 109.5 .
C81 C84 H84C 109.5 .
H84A C84 H84C 109.5 .
H84B C84 H84C 109.5 .
C86 C85 C90 118.5(7) .
C86 C85 P3 123.4(6) .
C90 C85 P3 118.0(5) .
C85 C86 C87 121.2(8) .
C85 C86 H86 119.4 .
C87 C86 H86 119.4 .
C88 C87 C86 119.1(7) .
C88 C87 C91 122.1(7) .
C86 C87 C91 118.8(8) .
C87 C88 C89 121.5(7) .
C87 C88 H88 119.3 .
C89 C88 H88 119.3 .
C90 C89 C88 118.8(8) .
C90 C89 C95 120.4(7) .
C88 C89 C95 120.7(7) .
C89 C90 C85 120.9(7) .
C89 C90 H90 119.5 .
C85 C90 H90 119.5 .
C92 C91 C94 117.8(10) .
C92 C91 C87 114.9(9) .
C94 C91 C87 109.9(8) .
C92 C91 C93 102.0(11) .
C94 C91 C93 103.5(10) .
C87 C91 C93 107.2(8) .
C91 C92 H92A 109.5 .
C91 C92 H92B 109.5 .
H92A C92 H92B 109.5 .
C91 C92 H92C 109.5 .
H92A C92 H92C 109.5 .
H92B C92 H92C 109.5 .
C91 C93 H93A 109.5 .
C91 C93 H93B 109.5 .
H93A C93 H93B 109.5 .
C91 C93 H93C 109.5 .
H93A C93 H93C 109.5 .
H93B C93 H93C 109.5 .
C91 C94 H94A 109.5 .
C91 C94 H94B 109.5 .
H94A C94 H94B 109.5 .
C91 C94 H94C 109.5 .
H94A C94 H94C 109.5 .
H94B C94 H94C 109.5 .
C98 C95 C97 104.2(19) .
C98 C95 C96 101(2) .
C97 C95 C96 112.5(15) .
C98 C95 C89 109.3(10) .
C97 C95 C89 114.5(9) .
C96 C95 C89 114.2(9) .
C95 C96 H96A 109.5 .
C95 C96 H96B 109.5 .
H96A C96 H96B 109.4 .
C95 C96 H96C 109.5 .
H96A C96 H96C 109.4 .
H96B C96 H96C 109.4 .
C95 C97 H97A 109.5 .
C95 C97 H97B 109.5 .
H97A C97 H97B 109.5 .
C95 C97 H97C 109.5 .
H97A C97 H97C 109.5 .
H97B C97 H97C 109.5 .
C95 C98 H98A 109.5 .
C95 C98 H98B 109.5 .
H98A C98 H98B 109.5 .
C95 C98 H98C 109.4 .
H98A C98 H98C 109.5 .
H98B C98 H98C 109.5 .
C104 C99 C100 118.0(7) .
C104 C99 P3 121.0(5) .
C100 C99 P3 121.0(6) .
C101 C100 C99 121.7(8) .
C101 C100 H100 119.2 .
C99 C100 H100 119.2 .
C100 C101 C102 120.9(8) .
C100 C101 H101 119.6 .
C102 C101 H101 119.6 .
C101 C102 C103 119.5(8) .
C101 C102 H102 120.3 .
C103 C102 H102 120.3 .
O3 C103 C102 125.2(7) .
O3 C103 C104 114.7(6) .
C102 C103 C104 120.1(7) .
C99 C104 C103 119.8(6) .
C99 C104 C104 121.6(6) 2_665
C103 C104 C104 118.5(6) 2_665
O3 C105 H10D 109.5 .
O3 C105 H10E 109.5 .
H10D C105 H10E 109.5 .
O3 C105 H10F 109.5 .
H10D C105 H10F 109.5 .
H10E C105 H10F 109.5 .
C33 O1 C35 117.4(6) .
C40 O2 C42 118.2(6) .
C103 O3 C105 116.9(7) .
C29 P1 C1 103.6(3) .
C29 P1 C15 105.1(3) .
C1 P1 C15 104.6(3) .
C29 P1 Au1 119.61(18) .
C1 P1 Au1 109.50(17) .
C15 P1 Au1 113.1(2) .
C57 P2 C36 105.3(3) .
C57 P2 C43 104.3(3) .
C36 P2 C43 103.7(3) .
C57 P2 Au2 111.0(2) .
C36 P2 Au2 120.42(18) .
C43 P2 Au2 110.8(2) .
C71 P3 C85 103.8(3) .
C71 P3 C99 104.9(3) .
C85 P3 C99 107.7(3) .
C71 P3 Au3 113.3(2) .
C85 P3 Au3 108.9(3) .
C99 P3 Au3 117.4(2) .
P1 Au1 Cl1 175.54(6) .
P2 Au2 Cl2 174.18(9) .
P3 Au3 Cl3 175.68(8) .

loop_
_geom_bond_atom_site_label_1
_geom_bond_atom_site_label_2
_geom_bond_distance
_geom_bond_site_symmetry_2
C1 C2 1.380(8) .
C1 C6 1.392(8) .
C1 P1 1.822(6) .
C2 C3 1.379(8) .
C2 H2 0.9500 .
C3 C4 1.403(9) .
C3 C7 1.562(9) .
C4 C5 1.394(9) .
C4 H4 0.9500 .
C5 C6 1.378(8) .
C5 C11 1.535(8) .
C6 H6 0.9500 .
C7 C8 1.515(11) .
C7 C10 1.526(11) .
C7 C9 1.565(13) .
C8 H8A 0.9800 .
C8 H8B 0.9800 .
C8 H8C 0.9800 .
C9 H9A 0.9800 .
C9 H9B 0.9800 .
C9 H9C 0.9800 .
C10 H10A 0.9800 .
C10 H10B 0.9800 .
C10 H10C 0.9800 .
C11 C14 1.480(12) .
C11 C12 1.529(12) .
C11 C13 1.538(14) .
C12 H12A 0.9800 .
C12 H12B 0.9800 .
C12 H12C 0.9800 .
C13 H13A 0.9800 .
C13 H13B 0.9800 .
C13 H13C 0.9800 .
C14 H14A 0.9800 .
C14 H14B 0.9800 .
C14 H14C 0.9800 .
C15 C16 1.370(9) .
C15 C20 1.385(8) .
C15 P1 1.826(6) .
C16 C17 1.375(10) .
C16 H16 0.9500 .
C17 C18 1.409(10) .
C17 C21 1.546(11) .
C18 C19 1.359(10) .
C18 H18 0.9500 .
C19 C20 1.381(9) .
C19 C25 1.545(9) .
C20 H20 0.9500 .
C21 C24 1.516(14) .
C21 C23 1.514(17) .
C21 C22 1.525(16) .
C22 H22A 0.9800 .
C22 H22B 0.9800 .
C22 H22C 0.9800 .
C23 H23A 0.9800 .
C23 H23B 0.9800 .
C23 H23C 0.9800 .
C24 H24A 0.9800 .
C24 H24B 0.9800 .
C24 H24C 0.9800 .
C25 C26 1.388(16) .
C25 C27 1.453(17) .
C25 C28 1.466(14) .
C26 H26A 0.9801 .
C26 H26B 0.9801 .
C26 H26C 0.9801 .
C27 H27A 0.9800 .
C27 H27B 0.9800 .
C27 H27C 0.9800 .
C28 H28A 0.9800 .
C28 H28B 0.9800 .
C28 H28C 0.9800 .
C29 C34 1.392(8) .
C29 C30 1.406(8) .
C29 P1 1.818(6) .
C30 C31 1.392(9) .
C30 H30 0.9500 .
C31 C32 1.374(10) .
C31 H31 0.9500 .
C32 C33 1.379(10) .
C32 H32 0.9500 .
C33 O1 1.359(7) .
C33 C34 1.425(8) .
C34 C41 1.480(8) .
C35 O1 1.425(8) .
C35 H35A 0.9800 .
C35 H35B 0.9800 .
C35 H35C 0.9800 .
C36 C37 1.393(8) .
C36 C41 1.402(8) .
C36 P2 1.822(7) .
C37 C38 1.368(10) .
C37 H37 0.9500 .
C38 C39 1.378(10) .
C38 H38 0.9500 .
C39 C40 1.382(10) .
C39 H39 0.9500 .
C40 O2 1.361(8) .
C40 C41 1.408(9) .
C42 O2 1.412(8) .
C42 H42A 0.9800 .
C42 H42B 0.9800 .
C42 H42C 0.9800 .
C43 C48 1.340(10) .
C43 C44 1.376(9) .
C43 P2 1.827(6) .
C44 C45 1.403(9) .
C44 H44 0.9500 .
C45 C46 1.355(12) .
C45 C49 1.549(12) .
C46 C47 1.368(13) .
C46 H46 0.9500 .
C47 C48 1.414(10) .
C47 C53 1.526(14) .
C48 H48 0.9500 .
C49 C52 1.451(14) .
C49 C50 1.467(15) .
C49 C51 1.594(17) .
C50 H50A 0.9800 .
C50 H50B 0.9800 .
C50 H50C 0.9800 .
C51 H51A 0.9800 .
C51 H51B 0.9800 .
C51 H51C 0.9800 .
C52 H52A 0.9800 .
C52 H52B 0.9800 .
C52 H52C 0.9800 .
C53 C55 1.462(19) .
C53 C56 1.500(18) .
C53 C54 1.58(3) .
C54 H54A 0.9800 .
C54 H54B 0.9800 .
C54 H54C 0.9800 .
C55 H55A 0.9800 .
C55 H55B 0.9800 .
C55 H55C 0.9800 .
C56 H56A 0.9800 .
C56 H56B 0.9800 .
C56 H56C 0.9800 .
C57 C62 1.390(8) .
C57 C58 1.400(8) .
C57 P2 1.814(6) .
C58 C59 1.380(8) .
C58 H58 0.9500 .
C59 C60 1.394(9) .
C59 C63 1.530(9) .
C60 C61 1.394(9) .
C60 H60 0.9500 .
C61 C62 1.377(8) .
C61 C67 1.540(8) .
C62 H62 0.9500 .
C63 C64 1.519(11) .
C63 C65 1.549(11) .
C63 C66 1.569(11) .
C64 H64A 0.9800 .
C64 H64B 0.9800 .
C64 H64C 0.9800 .
C65 H65A 0.9800 .
C65 H65B 0.9800 .
C65 H65C 0.9800 .
C66 H66A 0.9800 .
C66 H66B 0.9800 .
C66 H66C 0.9800 .
C67 C69 1.516(11) .
C67 C70 1.535(12) .
C67 C68 1.535(10) .
C68 H68A 0.9800 .
C68 H68B 0.9800 .
C68 H68C 0.9800 .
C69 H69A 0.9800 .
C69 H69B 0.9800 .
C69 H69C 0.9800 .
C70 H70A 0.9800 .
C70 H70B 0.9800 .
C70 H70C 0.9800 .
C71 C72 1.371(10) .
C71 C76 1.397(10) .
C71 P3 1.799(8) .
C72 C73 1.375(11) .
C72 H72 0.9500 .
C73 C74 1.376(12) .
C73 C77 1.528(12) .
C74 C75 1.385(13) .
C74 H74 0.9500 .
C75 C76 1.396(11) .
C75 C81 1.548(12) .
C76 H76 0.9500 .
C77 C78 1.408(15) .
C77 C80 1.451(19) .
C77 C79 1.52(2) .
C78 H78A 0.9800 .
C78 H78B 0.9800 .
C78 H78C 0.9800 .
C79 H79A 0.9811 .
C79 H79B 0.9811 .
C79 H79C 0.9811 .
C80 H80A 0.9800 .
C80 H80B 0.9800 .
C80 H80C 0.9800 .
C81 C83 1.491(16) .
C81 C82 1.552(16) .
C81 C84 1.572(15) .
C82 H82A 0.9800 .
C82 H82B 0.9800 .
C82 H82C 0.9800 .
C83 H83A 0.9800 .
C83 H83B 0.9800 .
C83 H83C 0.9800 .
C84 H84A 0.9800 .
C84 H84B 0.9800 .
C84 H84C 0.9800 .
C85 C86 1.372(9) .
C85 C90 1.411(11) .
C85 P3 1.809(7) .
C86 C87 1.392(11) .
C86 H86 0.9500 .
C87 C88 1.371(12) .
C87 C91 1.529(11) .
C88 C89 1.387(11) .
C88 H88 0.9500 .
C89 C90 1.375(10) .
C89 C95 1.537(12) .
C90 H90 0.9500 .
C91 C92 1.426(14) .
C91 C94 1.455(13) .
C91 C93 1.637(19) .
C92 H92A 0.9800 .
C92 H92B 0.9800 .
C92 H92C 0.9800 .
C93 H93A 0.9800 .
C93 H93B 0.9800 .
C93 H93C 0.9800 .
C94 H94A 0.9800 .
C94 H94B 0.9800 .
C94 H94C 0.9800 .
C95 C98 1.39(2) .
C95 C97 1.406(17) .
C95 C96 1.477(18) .
C96 H96A 0.9803 .
C96 H96B 0.9803 .
C96 H96C 0.9803 .
C97 H97A 0.9800 .
C97 H97B 0.9800 .
C97 H97C 0.9800 .
C98 H98A 0.9800 .
C98 H98B 0.9800 .
C98 H98C 0.9800 .
C99 C104 1.400(9) .
C99 C100 1.405(10) .
C99 P3 1.819(8) .
C100 C101 1.353(11) .
C100 H100 0.9500 .
C101 C102 1.382(12) .
C101 H101 0.9500 .
C102 C103 1.388(11) .
C102 H102 0.9500 .
C103 O3 1.353(8) .
C103 C104 1.408(10) .
C104 C104 1.499(13) 2_665
C105 O3 1.420(10) .
C105 H10D 0.9800 .
C105 H10E 0.9800 .
C105 H10F 0.9800 .
P1 Au1 2.2230(14) .
P2 Au2 2.2227(15) .
P3 Au3 2.2244(18) .
Cl1 Au1 2.2751(15) .
Cl2 Au2 2.274(2) .
Cl3 Au3 2.263(2) .
